data_7130934
loop_
_publ_author_name
'Zwanziger, Clara'
'do Pim, Walace D.'
'Kitos, Alexandros A.'
'Ovens, Jeffrey S.'
'Pallister, Peter J.'
'Murugesu, Muralee'

_publ_section_title
;
 A cationic fcu-lanthanide MOF enhances the uptake of iodine vapour at
 room temperature
;
_journal_name_full 'Chemical Communications'
_journal_paper_doi 10.1039/D2CC03299F
_journal_year 2022
_chemical_formula_moiety 'C60 H57 Dy6 F8 N18 O18'
_chemical_formula_sum 'C60 H57 Dy6 F8 N18 O18'
_chemical_formula_weight 2445.23
_space_group_crystal_system cubic
_space_group_IT_number 225
_space_group_name_Hall '-F 4 2 3'
_space_group_name_H-M_alt 'F m -3 m'
_atom_sites_solution_hydrogens geom
_atom_sites_solution_primary direct
_audit_update_record
;
2022-05-10 deposited with the CCDC.	2022-10-18 downloaded from the CCDC.
;
_cell_angle_alpha 90
_cell_angle_beta 90
_cell_angle_gamma 90
_cell_formula_units_Z 4
_cell_length_a 23.5185(7)
_cell_length_b 23.5185(7)
_cell_length_c 23.5185(7)
_cell_measurement_reflns_used 9764
_cell_measurement_temperature 203(2)
_cell_measurement_theta_max 45.38
_cell_measurement_theta_min 2.45
_cell_volume 13008.5(7)
_computing_cell_refinement 'Bruker SAINT'
_computing_data_collection 'Bruker APEX3'
_computing_data_reduction 'Bruker SAINT'
_computing_structure_refinement 'SHELXL-2018/3 (Sheldrick, 2018)'
_computing_structure_solution
; 
 SHELXT 2014/5 (Sheldrick, 2014)
;
_diffrn_ambient_temperature 203(2)
_diffrn_measured_fraction_theta_full 0.997
_diffrn_measured_fraction_theta_max 0.999
_diffrn_measurement_device_type 'Bruker APEX-II CCD'
_diffrn_measurement_method '\w and \phi scans'
_diffrn_radiation_monochromator graphite
_diffrn_radiation_type MoK\a
_diffrn_radiation_wavelength 0.71073
_diffrn_reflns_av_R_equivalents 0.0334
_diffrn_reflns_av_unetI/netI 0.0086
_diffrn_reflns_Laue_measured_fraction_full 0.997
_diffrn_reflns_Laue_measured_fraction_max 0.999
_diffrn_reflns_limit_h_max 46
_diffrn_reflns_limit_h_min -47
_diffrn_reflns_limit_k_max 44
_diffrn_reflns_limit_k_min -47
_diffrn_reflns_limit_l_max 41
_diffrn_reflns_limit_l_min -47
_diffrn_reflns_number 82373
_diffrn_reflns_point_group_measured_fraction_full 0.997
_diffrn_reflns_point_group_measured_fraction_max 0.999
_diffrn_reflns_theta_full 25.242
_diffrn_reflns_theta_max 45.393
_diffrn_reflns_theta_min 2.449
_exptl_absorpt_coefficient_mu 3.459
_exptl_absorpt_correction_T_max 0.7489
_exptl_absorpt_correction_T_min 0.5922
_exptl_absorpt_correction_type multi-scan
_exptl_absorpt_process_details SADABS
_exptl_crystal_colour colourless
_exptl_crystal_density_diffrn 1.249
_exptl_crystal_description block
_exptl_crystal_F_000 4620
_exptl_crystal_preparation 'Iodine and gas adsorption'
_exptl_crystal_size_max 0.444
_exptl_crystal_size_mid 0.415
_exptl_crystal_size_min 0.299
_refine_diff_density_max 0.939
_refine_diff_density_min -0.916
_refine_diff_density_rms 0.097
_refine_ls_extinction_method none
_refine_ls_goodness_of_fit_ref 1.015
_refine_ls_hydrogen_treatment constr
_refine_ls_matrix_type full
_refine_ls_number_parameters 91
_refine_ls_number_reflns 2727
_refine_ls_number_restraints 101
_refine_ls_restrained_S_all 1.006
_refine_ls_R_factor_all 0.0178
_refine_ls_R_factor_gt 0.0145
_refine_ls_shift/su_max 0.003
_refine_ls_shift/su_mean 0.000
_refine_ls_structure_factor_coef Fsqd
_refine_ls_weighting_details 'w=1/[\s^2^(Fo^2^)+(0.0273P)^2^+23.7321P] where P=(Fo^2^+2Fc^2^)/3'
_refine_ls_weighting_scheme calc
_refine_ls_wR_factor_gt 0.0422
_refine_ls_wR_factor_ref 0.0450
_reflns_Friedel_coverage 0.000
_reflns_number_gt 2518
_reflns_number_total 2727
_reflns_threshold_expression 'I > 2\s(I)'
_cod_data_source_file d2cc03299f2.cif
_cod_data_source_block K0745
_cod_original_cell_volume 13008.5(12)
_cod_database_code 7130934
_shelx_space_group_comment
;
The symmetry employed for this shelxl refinement is uniquely defined
by the following loop, which should always be used as a source of
symmetry information in preference to the above space-group names.
They are only intended as comments.
;
_shelx_shelxl_version_number 2018/3

loop_
_space_group_symop_operation_xyz
'x, y, z'
'-x, -y, z'
'-x, y, -z'
'x, -y, -z'
'z, x, y'
'z, -x, -y'
'-z, -x, y'
'-z, x, -y'
'y, z, x'
'-y, z, -x'
'y, -z, -x'
'-y, -z, x'
'y, x, -z'
'-y, -x, -z'
'y, -x, z'
'-y, x, z'
'x, z, -y'
'-x, z, y'
'-x, -z, -y'
'x, -z, y'
'z, y, -x'
'z, -y, x'
'-z, y, x'
'-z, -y, -x'
'x, y+1/2, z+1/2'
'-x, -y+1/2, z+1/2'
'-x, y+1/2, -z+1/2'
'x, -y+1/2, -z+1/2'
'z, x+1/2, y+1/2'
'z, -x+1/2, -y+1/2'
'-z, -x+1/2, y+1/2'
'-z, x+1/2, -y+1/2'
'y, z+1/2, x+1/2'
'-y, z+1/2, -x+1/2'
'y, -z+1/2, -x+1/2'
'-y, -z+1/2, x+1/2'
'y, x+1/2, -z+1/2'
'-y, -x+1/2, -z+1/2'
'y, -x+1/2, z+1/2'
'-y, x+1/2, z+1/2'
'x, z+1/2, -y+1/2'
'-x, z+1/2, y+1/2'
'-x, -z+1/2, -y+1/2'
'x, -z+1/2, y+1/2'
'z, y+1/2, -x+1/2'
'z, -y+1/2, x+1/2'
'-z, y+1/2, x+1/2'
'-z, -y+1/2, -x+1/2'
'x+1/2, y, z+1/2'
'-x+1/2, -y, z+1/2'
'-x+1/2, y, -z+1/2'
'x+1/2, -y, -z+1/2'
'z+1/2, x, y+1/2'
'z+1/2, -x, -y+1/2'
'-z+1/2, -x, y+1/2'
'-z+1/2, x, -y+1/2'
'y+1/2, z, x+1/2'
'-y+1/2, z, -x+1/2'
'y+1/2, -z, -x+1/2'
'-y+1/2, -z, x+1/2'
'y+1/2, x, -z+1/2'
'-y+1/2, -x, -z+1/2'
'y+1/2, -x, z+1/2'
'-y+1/2, x, z+1/2'
'x+1/2, z, -y+1/2'
'-x+1/2, z, y+1/2'
'-x+1/2, -z, -y+1/2'
'x+1/2, -z, y+1/2'
'z+1/2, y, -x+1/2'
'z+1/2, -y, x+1/2'
'-z+1/2, y, x+1/2'
'-z+1/2, -y, -x+1/2'
'x+1/2, y+1/2, z'
'-x+1/2, -y+1/2, z'
'-x+1/2, y+1/2, -z'
'x+1/2, -y+1/2, -z'
'z+1/2, x+1/2, y'
'z+1/2, -x+1/2, -y'
'-z+1/2, -x+1/2, y'
'-z+1/2, x+1/2, -y'
'y+1/2, z+1/2, x'
'-y+1/2, z+1/2, -x'
'y+1/2, -z+1/2, -x'
'-y+1/2, -z+1/2, x'
'y+1/2, x+1/2, -z'
'-y+1/2, -x+1/2, -z'
'y+1/2, -x+1/2, z'
'-y+1/2, x+1/2, z'
'x+1/2, z+1/2, -y'
'-x+1/2, z+1/2, y'
'-x+1/2, -z+1/2, -y'
'x+1/2, -z+1/2, y'
'z+1/2, y+1/2, -x'
'z+1/2, -y+1/2, x'
'-z+1/2, y+1/2, x'
'-z+1/2, -y+1/2, -x'
'-x, -y, -z'
'x, y, -z'
'x, -y, z'
'-x, y, z'
'-z, -x, -y'
'-z, x, y'
'z, x, -y'
'z, -x, y'
'-y, -z, -x'
'y, -z, x'
'-y, z, x'
'y, z, -x'
'-y, -x, z'
'y, x, z'
'-y, x, -z'
'y, -x, -z'
'-x, -z, y'
'x, -z, -y'
'x, z, y'
'-x, z, -y'
'-z, -y, x'
'-z, y, -x'
'z, -y, -x'
'z, y, x'
'-x, -y+1/2, -z+1/2'
'x, y+1/2, -z+1/2'
'x, -y+1/2, z+1/2'
'-x, y+1/2, z+1/2'
'-z, -x+1/2, -y+1/2'
'-z, x+1/2, y+1/2'
'z, x+1/2, -y+1/2'
'z, -x+1/2, y+1/2'
'-y, -z+1/2, -x+1/2'
'y, -z+1/2, x+1/2'
'-y, z+1/2, x+1/2'
'y, z+1/2, -x+1/2'
'-y, -x+1/2, z+1/2'
'y, x+1/2, z+1/2'
'-y, x+1/2, -z+1/2'
'y, -x+1/2, -z+1/2'
'-x, -z+1/2, y+1/2'
'x, -z+1/2, -y+1/2'
'x, z+1/2, y+1/2'
'-x, z+1/2, -y+1/2'
'-z, -y+1/2, x+1/2'
'-z, y+1/2, -x+1/2'
'z, -y+1/2, -x+1/2'
'z, y+1/2, x+1/2'
'-x+1/2, -y, -z+1/2'
'x+1/2, y, -z+1/2'
'x+1/2, -y, z+1/2'
'-x+1/2, y, z+1/2'
'-z+1/2, -x, -y+1/2'
'-z+1/2, x, y+1/2'
'z+1/2, x, -y+1/2'
'z+1/2, -x, y+1/2'
'-y+1/2, -z, -x+1/2'
'y+1/2, -z, x+1/2'
'-y+1/2, z, x+1/2'
'y+1/2, z, -x+1/2'
'-y+1/2, -x, z+1/2'
'y+1/2, x, z+1/2'
'-y+1/2, x, -z+1/2'
'y+1/2, -x, -z+1/2'
'-x+1/2, -z, y+1/2'
'x+1/2, -z, -y+1/2'
'x+1/2, z, y+1/2'
'-x+1/2, z, -y+1/2'
'-z+1/2, -y, x+1/2'
'-z+1/2, y, -x+1/2'
'z+1/2, -y, -x+1/2'
'z+1/2, y, x+1/2'
'-x+1/2, -y+1/2, -z'
'x+1/2, y+1/2, -z'
'x+1/2, -y+1/2, z'
'-x+1/2, y+1/2, z'
'-z+1/2, -x+1/2, -y'
'-z+1/2, x+1/2, y'
'z+1/2, x+1/2, -y'
'z+1/2, -x+1/2, y'
'-y+1/2, -z+1/2, -x'
'y+1/2, -z+1/2, x'
'-y+1/2, z+1/2, x'
'y+1/2, z+1/2, -x'
'-y+1/2, -x+1/2, z'
'y+1/2, x+1/2, z'
'-y+1/2, x+1/2, -z'
'y+1/2, -x+1/2, -z'
'-x+1/2, -z+1/2, y'
'x+1/2, -z+1/2, -y'
'x+1/2, z+1/2, y'
'-x+1/2, z+1/2, -y'
'-z+1/2, -y+1/2, x'
'-z+1/2, y+1/2, -x'
'z+1/2, -y+1/2, -x'
'z+1/2, y+1/2, x'

loop_
_atom_site_label
_atom_site_type_symbol
_atom_site_fract_x
_atom_site_fract_y
_atom_site_fract_z
_atom_site_U_iso_or_equiv
_atom_site_adp_type
_atom_site_occupancy
_atom_site_site_symmetry_order
_atom_site_calc_flag
_atom_site_refinement_flags_posn
_atom_site_refinement_flags_adp
_atom_site_refinement_flags_occupancy
_atom_site_disorder_assembly
_atom_site_disorder_group
Dy1 Dy 0.38244(2) 0.500000 0.500000 0.00784(2) Uani 1 8 d S T P . .
F1 F 0.44630(3) 0.55370(3) 0.44630(3) 0.01159(14) Uani 1 6 d S T P . .
O3 O 0.28082(16) 0.4871(7) 0.4939(7) 0.027(3) Uani 0.125 1 d D U P A -1
H3A H 0.272503 0.448115 0.491276 0.033 Uiso 0.125 1 calc R U P A -1
C7 C 0.2368(4) 0.5141(7) 0.4930(8) 0.027(3) Uani 0.0625 1 d D U P A -1
H7A H 0.236352 0.537606 0.458549 0.033 Uiso 0.0625 1 calc R U P A -1
H7B H 0.236399 0.539869 0.525743 0.033 Uiso 0.0625 1 calc R U P A -1
C8 C 0.1922(4) 0.4844(9) 0.4940(18) 0.035(5) Uani 0.0625 1 d D U P A -1
H8A H 0.197848 0.450234 0.471545 0.052 Uiso 0.0625 1 calc R U P A -1
H8B H 0.160793 0.506065 0.478321 0.052 Uiso 0.0625 1 calc R U P A -1
H8C H 0.183506 0.473885 0.532954 0.052 Uiso 0.0625 1 calc R U P A -1
N1 N 0.35416(11) 0.500000 0.39518(10) 0.0226(3) Uani 0.25 1 d S U P A -1
C6 C 0.30473(11) 0.500000 0.36969(11) 0.0279(5) Uani 0.25 1 d S U P A -1
H6 H 0.269185 0.500000 0.387972 0.034 Uiso 0.25 1 calc R U P A -1
N2 N 0.31297(4) 0.500000 0.31297(4) 0.0283(4) Uani 0.125 1 d S U P A -1
O1 O 0.34255(9) 0.500000 0.40936(9) 0.0226(3) Uani 0.25 1 d S . P A -2
C1 C 0.23053(9) 0.500000 0.23053(9) 0.0324(13) Uani 0.125 1 d DS . P A -2
C2 C 0.2167(4) 0.5169(2) 0.2853(4) 0.0466(15) Uani 0.25 1 d D . P A -2
H2 H 0.179648 0.528946 0.294072 0.056 Uiso 0.25 1 calc R U P A -2
C3 C 0.25873(15) 0.5158(3) 0.32695(16) 0.0417(18) Uani 0.25 1 d D . P A -2
H3 H 0.249866 0.525915 0.364593 0.050 Uiso 0.25 1 calc R U P A -2
C4 C 0.31297(4) 0.500000 0.31297(4) 0.0283(4) Uani 0.125 1 d DS . P A -2
C5 C 0.35899(8) 0.500000 0.35899(8) 0.0204(6) Uani 0.125 1 d S . P A -2

loop_
_atom_site_aniso_label
_atom_site_aniso_U_11
_atom_site_aniso_U_22
_atom_site_aniso_U_33
_atom_site_aniso_U_23
_atom_site_aniso_U_13
_atom_site_aniso_U_12
Dy1 0.00639(3) 0.00857(2) 0.00857(2) 0.000 0.000 0.000
F1 0.01159(14) 0.01159(14) 0.01159(14) -0.00206(16) 0.00206(16) -0.00206(16)
O3 0.0216(11) 0.034(4) 0.026(7) 0.013(4) -0.0001(17) -0.0011(12)
C7 0.0197(18) 0.037(5) 0.025(8) -0.002(4) -0.010(3) -0.0013(19)
C8 0.019(2) 0.049(7) 0.037(16) 0.002(7) -0.009(5) -0.006(3)
N1 0.0148(7) 0.0392(7) 0.0137(8) -0.003(5) -0.0068(4) 0.000(6)
C6 0.0139(7) 0.0537(16) 0.0162(8) -0.002(6) -0.0072(6) 0.000(6)
N2 0.0159(15) 0.0536(12) 0.0155(14) -0.002(6) -0.0087(4) 0.003(3)
O1 0.0148(7) 0.0392(7) 0.0137(8) -0.003(5) -0.0068(4) 0.000(6)
C1 0.015(4) 0.066(4) 0.016(4) -0.001(4) -0.0096(10) 0.010(7)
C2 0.017(2) 0.103(5) 0.020(3) -0.011(3) -0.0099(8) 0.016(3)
C3 0.0183(11) 0.089(5) 0.0176(11) -0.0111(16) -0.0097(9) 0.0109(16)
C4 0.0159(15) 0.0536(12) 0.0155(14) -0.002(6) -0.0087(4) 0.003(3)
C5 0.018(2) 0.0303(15) 0.0133(16) -0.004(6) -0.0090(8) 0.004(7)

loop_
_atom_type_symbol
_atom_type_description
_atom_type_scat_dispersion_real
_atom_type_scat_dispersion_imag
_atom_type_scat_source
C C 0.0033 0.0016 'International Tables Vol C Tables 4.2.6.8 and 6.1.1.4'
Dy Dy -0.1892 4.4098 'International Tables Vol C Tables 4.2.6.8 and 6.1.1.4'
N N 0.0061 0.0033 'International Tables Vol C Tables 4.2.6.8 and 6.1.1.4'
O O 0.0106 0.0060 'International Tables Vol C Tables 4.2.6.8 and 6.1.1.4'
H H 0.0000 0.0000 'International Tables Vol C Tables 4.2.6.8 and 6.1.1.4'
F F 0.0171 0.0103 'International Tables Vol C Tables 4.2.6.8 and 6.1.1.4'

loop_
_geom_angle_atom_site_label_1
_geom_angle_atom_site_label_2
_geom_angle_atom_site_label_3
_geom_angle
_geom_angle_site_symmetry_1
_geom_angle_site_symmetry_3
_geom_angle_publ_flag
O1 Dy1 F1 138.99(3) . 4_566 ?
F1 Dy1 F1 65.53(3) 98_556 4_566 ?
F1 Dy1 F1 99.87(5) 98_556 99_565 ?
F1 Dy1 F1 65.53(3) 4_566 99_565 ?
O1 Dy1 F1 76.35(5) . . ?
F1 Dy1 F1 65.53(3) 98_556 . ?
F1 Dy1 F1 99.88(5) 4_566 . ?
F1 Dy1 F1 65.53(3) 99_565 . ?
F1 Dy1 O3 137.5(3) 98_556 . ?
F1 Dy1 O3 127.0(4) 4_566 . ?
F1 Dy1 O3 122.5(3) 99_565 . ?
F1 Dy1 O3 132.3(4) . . ?
F1 Dy1 N1 133.64(4) 98_556 . ?
F1 Dy1 N1 133.64(4) 4_566 . ?
F1 Dy1 N1 69.22(5) 99_565 . ?
F1 Dy1 N1 69.22(5) . . ?
O3 Dy1 N1 71.6(4) . . ?
O1 Dy1 Dy1 106.55(4) . 101_666 ?
F1 Dy1 Dy1 33.093(11) 98_556 101_666 ?
F1 Dy1 Dy1 85.84(2) 4_566 101_666 ?
F1 Dy1 Dy1 85.84(2) 99_565 101_666 ?
F1 Dy1 Dy1 33.094(11) . 101_666 ?
O3 Dy1 Dy1 142.1(4) . 101_666 ?
N1 Dy1 Dy1 100.62(4) . 101_666 ?
F1 Dy1 Dy1 33.093(11) 98_556 105_666 ?
F1 Dy1 Dy1 33.093(11) 4_566 105_666 ?
F1 Dy1 Dy1 85.84(2) 99_565 105_666 ?
F1 Dy1 Dy1 85.85(2) . 105_666 ?
O3 Dy1 Dy1 138.0(4) . 105_666 ?
N1 Dy1 Dy1 150.10(6) . 105_666 ?
Dy1 Dy1 Dy1 60.0 101_666 105_666 ?
O1 Dy1 Dy1 68.76(5) . 9 ?
F1 Dy1 Dy1 85.84(2) 98_556 9 ?
F1 Dy1 Dy1 85.84(2) 4_566 9 ?
F1 Dy1 Dy1 33.093(11) 99_565 9 ?
F1 Dy1 Dy1 33.094(11) . 9 ?
O3 Dy1 Dy1 131.1(3) . 9 ?
N1 Dy1 Dy1 60.10(6) . 9 ?
Dy1 Dy1 Dy1 60.0 101_666 9 ?
Dy1 Dy1 Dy1 90.0 105_666 9 ?
O1 Dy1 Dy1 106.55(4) . 5 ?
F1 Dy1 Dy1 85.84(2) 98_556 5 ?
F1 Dy1 Dy1 33.093(11) 4_566 5 ?
F1 Dy1 Dy1 33.093(11) 99_565 5 ?
F1 Dy1 Dy1 85.85(2) . 5 ?
O3 Dy1 Dy1 127.7(4) . 5 ?
N1 Dy1 Dy1 100.62(4) . 5 ?
Dy1 Dy1 Dy1 90.0 101_666 5 ?
Dy1 Dy1 Dy1 60.0 105_666 5 ?
Dy1 Dy1 Dy1 60.0 9 5 ?
Dy1 F1 Dy1 113.81(2) 101_666 9 ?
Dy1 F1 Dy1 113.81(2) 101_666 . ?
Dy1 F1 Dy1 113.81(2) 9 . ?
C7 O3 Dy1 141.2(12) . . ?
C7 O3 H3A 109.4 . . ?
Dy1 O3 H3A 109.4 . . ?
O3 C7 C8 114.7(15) . . ?
O3 C7 H7A 108.6 . . ?
C8 C7 H7A 108.6 . . ?
O3 C7 H7B 108.6 . . ?
C8 C7 H7B 108.6 . . ?
H7A C7 H7B 107.6 . . ?
C7 C8 H8A 109.5 . . ?
C7 C8 H8B 109.5 . . ?
H8A C8 H8B 109.5 . . ?
C7 C8 H8C 109.5 . . ?
H8A C8 H8C 109.5 . . ?
H8B C8 H8C 109.5 . . ?
C6 N1 Dy1 132.4(2) . . ?
N1 C6 N2 109.0(2) . . ?
N1 C6 H6 125.5 . . ?
N2 C6 H6 125.5 . . ?
C5 O1 Dy1 138.16(18) . . ?
C1 C2 C3 118.9(5) . . ?
C1 C2 H2 120.6 . . ?
C3 C2 H2 120.6 . . ?
C4 C3 C2 119.8(3) . . ?
C4 C3 H3 120.1 . . ?
C2 C3 H3 120.1 . . ?
C3 C4 C5 119.29(15) . . ?
O1 C5 C4 116.92(15) . . ?

loop_
_geom_bond_atom_site_label_1
_geom_bond_atom_site_label_2
_geom_bond_distance
_geom_bond_site_symmetry_2
_geom_bond_publ_flag
Dy1 O1 2.329(2) . ?
Dy1 F1 2.3335(3) 98_556 ?
Dy1 F1 2.3335(3) 4_566 ?
Dy1 F1 2.3335(3) 99_565 ?
Dy1 F1 2.3336(3) . ?
Dy1 O3 2.414(4) . ?
Dy1 N1 2.553(2) . ?
Dy1 Dy1 3.90993(16) 101_666 ?
Dy1 Dy1 3.90993(16) 105_666 ?
Dy1 Dy1 3.90993(15) 9 ?
Dy1 Dy1 3.90993(15) 5 ?
O3 C7 1.214(12) . ?
O3 H3A 0.9400 . ?
C7 C8 1.263(13) . ?
C7 H7A 0.9800 . ?
C7 H7B 0.9800 . ?
C8 H8A 0.9700 . ?
C8 H8B 0.9700 . ?
C8 H8C 0.9700 . ?
N1 C6 1.308(3) . ?
C6 N2 1.348(3) . ?
C6 H6 0.9400 . ?
O1 C5 1.246(2) . ?
C1 C2 1.386(7) . ?
C2 C3 1.392(12) . ?
C2 H2 0.9400 . ?
C3 C4 1.369(4) . ?
C3 H3 0.9400 . ?
C4 C5 1.530(3) . ?

loop_
_geom_torsion_atom_site_label_1
_geom_torsion_atom_site_label_2
_geom_torsion_atom_site_label_3
_geom_torsion_atom_site_label_4
_geom_torsion
_geom_torsion_site_symmetry_1
_geom_torsion_site_symmetry_2
_geom_torsion_site_symmetry_3
_geom_torsion_site_symmetry_4
_geom_torsion_publ_flag
Dy1 O3 C7 C8 -174(2) . . . . ?
Dy1 N1 C6 N2 180.000(0) . . . . ?
C1 C2 C3 C4 2.2(8) . . . . ?
C2 C3 C4 C5 178.9(4) . . . . ?
Dy1 O1 C5 C4 180.000(0) . . . . ?
C3 C4 C5 O1 18.2(3) . . . . ?
